data_7720287
loop_
_publ_author_name
'Eilers, Marcel'
'Geik, Dennis'
'Schmidtmann, Marc'
'Doye, Sven'
'Beckhaus, R&#xfc;diger'

_publ_section_title
;
 Expanding the reactivity of Rosenthal's reagent to cyclopropenes and
 allenes.
;
_journal_issue 13
_journal_name_full 'Dalton transactions (Cambridge, England : 2003)'
_journal_page_first 5151
_journal_page_last 5160
_journal_paper_doi 10.1039/d6dt00059b
_journal_volume 55
_journal_year 2026
_chemical_formula_structural Ti(C5H5)2(C8H12O2)
_chemical_formula_sum 'C18 H22 O2 Ti'
_chemical_formula_weight 318.25
_space_group_crystal_system monoclinic
_space_group_IT_number 14
_space_group_name_Hall '-P 2ybc'
_space_group_name_H-M_alt 'P 1 21/c 1'
_atom_sites_solution_hydrogens difmap
_atom_sites_solution_primary direct
_atom_sites_solution_secondary difmap
_audit_creation_method SHELXL-2018/3
_audit_update_record
;
2025-07-07 deposited with the CCDC.	2026-02-18 downloaded from the CCDC.
;
_cell_angle_alpha 90
_cell_angle_beta 101.2368(16)
_cell_angle_gamma 90
_cell_formula_units_Z 4
_cell_length_a 8.5677(4)
_cell_length_b 12.2738(6)
_cell_length_c 15.0541(7)
_cell_measurement_reflns_used 9698
_cell_measurement_temperature 100(2)
_cell_measurement_theta_max 33.97
_cell_measurement_theta_min 2.42
_cell_volume 1552.72(13)
_computing_cell_refinement 'Bruker SAINT V8.40B'
_computing_data_collection 'Bruker APEX3'
_computing_data_reduction 'Bruker SAINT V8.40B'
_computing_structure_refinement 'SHELXL-2018/3 (Sheldrick, 2018)'
_computing_structure_solution 'SHELXS-2013/1 (Sheldrick, 2013)'
_diffrn_ambient_temperature 100(2)
_diffrn_measured_fraction_theta_full 1.000
_diffrn_measured_fraction_theta_max 1.000
_diffrn_measurement_device_type 'Bruker Photon III CPAD'
_diffrn_measurement_method '\f and \w scans'
_diffrn_radiation_type MoK\a
_diffrn_radiation_wavelength 0.71073
_diffrn_reflns_av_R_equivalents 0.0513
_diffrn_reflns_av_unetI/netI 0.0231
_diffrn_reflns_Laue_measured_fraction_full 1.000
_diffrn_reflns_Laue_measured_fraction_max 1.000
_diffrn_reflns_limit_h_max 13
_diffrn_reflns_limit_h_min -13
_diffrn_reflns_limit_k_max 19
_diffrn_reflns_limit_k_min -19
_diffrn_reflns_limit_l_max 24
_diffrn_reflns_limit_l_min -24
_diffrn_reflns_number 92395
_diffrn_reflns_point_group_measured_fraction_full 1.000
_diffrn_reflns_point_group_measured_fraction_max 1.000
_diffrn_reflns_theta_full 25.242
_diffrn_reflns_theta_max 34.967
_diffrn_reflns_theta_min 2.158
_diffrn_source 'I\mS microfocus'
_exptl_absorpt_coefficient_mu 0.553
_exptl_absorpt_correction_T_max 1.0000
_exptl_absorpt_correction_T_min 0.9143
_exptl_absorpt_correction_type multi-scan
_exptl_absorpt_process_details 'SADABS-2016/2 (Sheldrick)'
_exptl_crystal_colour red
_exptl_crystal_density_diffrn 1.361
_exptl_crystal_description plate
_exptl_crystal_F_000 672
_exptl_crystal_size_max 0.100
_exptl_crystal_size_mid 0.080
_exptl_crystal_size_min 0.030
_refine_diff_density_max 1.400
_refine_diff_density_min -0.692
_refine_diff_density_rms 0.075
_refine_ls_extinction_method none
_refine_ls_goodness_of_fit_ref 1.094
_refine_ls_hydrogen_treatment constr
_refine_ls_matrix_type full
_refine_ls_number_parameters 258
_refine_ls_number_reflns 6812
_refine_ls_number_restraints 18
_refine_ls_restrained_S_all 1.100
_refine_ls_R_factor_all 0.0652
_refine_ls_R_factor_gt 0.0578
_refine_ls_shift/su_max 0.000
_refine_ls_shift/su_mean 0.000
_refine_ls_structure_factor_coef Fsqd
_refine_ls_weighting_details 'w=1/[\s^2^(Fo^2^)+(0.0600P)^2^+1.3000P] where P=(Fo^2^+2Fc^2^)/3'
_refine_ls_weighting_scheme calc
_refine_ls_wR_factor_gt 0.1433
_refine_ls_wR_factor_ref 0.1479
_reflns_Friedel_coverage 0.000
_reflns_number_gt 6042
_reflns_number_total 6812
_reflns_threshold_expression 'I > 2\s(I)'
_cod_data_source_file d6dt00059b2.cif
_cod_data_source_block 5b
_cod_depositor_comments 'Adding full bibliography for 7720284--7720301.cif.'
_cod_original_sg_symbol_H-M 'P 21/c'
_cod_database_code 7720287
_shelx_shelxl_version_number 2018/3
_shelx_space_group_comment
;
The symmetry employed for this shelxl refinement is uniquely defined
by the following loop, which should always be used as a source of
symmetry information in preference to the above space-group names.
They are only intended as comments.
;
_shelx_estimated_absorpt_t_min 0.947
_shelx_estimated_absorpt_t_max 0.984

loop_
_space_group_symop_operation_xyz
'x, y, z'
'-x, y+1/2, -z+1/2'
'-x, -y, -z'
'x, -y-1/2, z-1/2'

loop_
_atom_site_label
_atom_site_type_symbol
_atom_site_fract_x
_atom_site_fract_y
_atom_site_fract_z
_atom_site_U_iso_or_equiv
_atom_site_adp_type
_atom_site_occupancy
_atom_site_site_symmetry_order
_atom_site_calc_flag
_atom_site_refinement_flags_posn
_atom_site_refinement_flags_adp
_atom_site_refinement_flags_occupancy
_atom_site_disorder_assembly
_atom_site_disorder_group
Ti1 Ti 0.27140(3) 0.25377(2) 0.52902(2) 0.02114(8) Uani 1 1 d . . . . .
C1 C 0.3342(3) 0.42598(17) 0.60663(17) 0.0323(5) Uani 0.804(6) 1 d . . P A 1
H1 H 0.418587 0.469514 0.593583 0.039 Uiso 0.804(6) 1 calc R U P A 1
C2 C 0.3472(3) 0.3455(2) 0.67219(19) 0.0317(5) Uani 0.804(6) 1 d . . P A 1
H2 H 0.442065 0.325370 0.712808 0.038 Uiso 0.804(6) 1 calc R U P A 1
C3 C 0.1982(7) 0.2992(4) 0.6686(3) 0.0492(12) Uani 0.804(6) 1 d . . P A 1
H3 H 0.173521 0.241539 0.705564 0.059 Uiso 0.804(6) 1 calc R U P A 1
C4 C 0.0894(3) 0.3537(3) 0.5996(2) 0.0496(10) Uani 0.804(6) 1 d . . P A 1
H4 H -0.021277 0.339564 0.581710 0.059 Uiso 0.804(6) 1 calc R U P A 1
C5 C 0.1765(4) 0.4316(2) 0.56364(17) 0.0398(7) Uani 0.804(6) 1 d . . P A 1
H5 H 0.134300 0.481171 0.516634 0.048 Uiso 0.804(6) 1 calc R U P A 1
C1B C 0.2496(12) 0.4262(6) 0.5805(5) 0.0186(15) Uiso 0.196(6) 1 d . . P A 2
H1B H 0.288535 0.485869 0.551019 0.022 Uiso 0.196(6) 1 calc R U P A 2
C2B C 0.3346(11) 0.3701(8) 0.6502(7) 0.0204(18) Uiso 0.196(6) 1 d . . P A 2
H2B H 0.442138 0.382270 0.678827 0.024 Uiso 0.196(6) 1 calc R U P A 2
C3B C 0.2222(14) 0.2823(11) 0.6742(11) 0.0167(18) Uiso 0.196(6) 1 d . . P A 2
H3B H 0.245856 0.226926 0.718904 0.020 Uiso 0.196(6) 1 calc R U P A 2
C4B C 0.0804(10) 0.3014(8) 0.6169(6) 0.0234(16) Uiso 0.196(6) 1 d . . P A 2
H4B H -0.016077 0.263365 0.617107 0.028 Uiso 0.196(6) 1 calc R U P A 2
C5B C 0.1002(9) 0.3851(6) 0.5585(5) 0.0189(15) Uiso 0.196(6) 1 d . . P A 2
H5B H 0.020369 0.410137 0.509952 0.023 Uiso 0.196(6) 1 calc R U P A 2
C6 C 0.1733(2) 0.13729(15) 0.40375(11) 0.0283(3) Uani 0.926(2) 1 d . . P A 1
H6 H 0.176920 0.159044 0.343622 0.034 Uiso 0.926(2) 1 calc R U P A 1
C7 C 0.2912(2) 0.07854(14) 0.46194(14) 0.0315(4) Uani 0.926(2) 1 d . . P A 1
H7 H 0.389164 0.053823 0.448538 0.038 Uiso 0.926(2) 1 calc R U P A 1
C8 C 0.2385(4) 0.0628(2) 0.54364(16) 0.0511(7) Uani 0.926(2) 1 d . . P A 1
H8 H 0.295988 0.026712 0.595678 0.061 Uiso 0.926(2) 1 calc R U P A 1
C9 C 0.0890(4) 0.1085(3) 0.53584(19) 0.0599(10) Uani 0.926(2) 1 d . . P A 1
H9 H 0.024548 0.106677 0.580533 0.072 Uiso 0.926(2) 1 calc R U P A 1
C10 C 0.0486(3) 0.1585(2) 0.44995(17) 0.0437(6) Uani 0.926(2) 1 d . . P A 1
H10 H -0.045349 0.198902 0.427464 0.052 Uiso 0.926(2) 1 calc R U P A 1
C6B C 0.252(3) 0.124(2) 0.4204(15) 0.044(6) Uiso 0.074(2) 1 d G . P A 2
H6B H 0.299622 0.126947 0.368379 0.053 Uiso 0.074(2) 1 calc R U P A 2
C7B C 0.328(2) 0.091(3) 0.509(2) 0.10(2) Uiso 0.074(2) 1 d G . P A 2
H7B H 0.435779 0.068058 0.526007 0.125 Uiso 0.074(2) 1 calc R U P A 2
C8B C 0.216(3) 0.099(2) 0.5662(12) 0.049(8) Uiso 0.074(2) 1 d G . P A 2
H8B H 0.234866 0.082146 0.628968 0.058 Uiso 0.074(2) 1 calc R U P A 2
C9B C 0.0702(19) 0.1370(15) 0.5136(12) 0.014(3) Uiso 0.074(2) 1 d G . P A 2
H9B H -0.025463 0.149742 0.534974 0.017 Uiso 0.074(2) 1 calc R U P A 2
C10B C 0.093(3) 0.1525(18) 0.4235(11) 0.034(5) Uiso 0.074(2) 1 d G . P A 2
H10B H 0.014559 0.177431 0.373921 0.041 Uiso 0.074(2) 1 calc R U P A 2
O1 O 0.30565(18) 0.46205(11) 0.28938(8) 0.0299(3) Uani 0.926(2) 1 d D . P A 1
O2 O 0.77386(15) 0.16399(12) 0.64887(9) 0.0309(3) Uani 0.926(2) 1 d D . P A 1
C11 C 0.4937(2) 0.29517(15) 0.40022(11) 0.0253(3) Uani 0.926(2) 1 d D . P A 1
H11A H 0.540439 0.346568 0.361942 0.030 Uiso 0.926(2) 1 calc R U P A 1
H11B H 0.476762 0.224412 0.368228 0.030 Uiso 0.926(2) 1 calc R U P A 1
C12 C 0.3363(2) 0.33916(13) 0.41631(10) 0.0209(3) Uani 0.926(2) 1 d D . P A 1
C13 C 0.2574(2) 0.41801(13) 0.36506(10) 0.0236(3) Uani 0.926(2) 1 d D . P A 1
H13 H 0.163040 0.445635 0.381089 0.028 Uiso 0.926(2) 1 calc R U P A 1
C14 C 0.2382(3) 0.56666(15) 0.26530(13) 0.0319(4) Uani 0.926(2) 1 d D . P A 1
H14A H 0.281236 0.595963 0.214499 0.048 Uiso 0.926(2) 1 calc R U P A 1
H14B H 0.264632 0.615909 0.317302 0.048 Uiso 0.926(2) 1 calc R U P A 1
H14C H 0.122297 0.560007 0.247566 0.048 Uiso 0.926(2) 1 calc R U P A 1
C15 C 0.6080(2) 0.28024(18) 0.49198(13) 0.0301(4) Uani 0.926(2) 1 d D . P A 1
H15A H 0.700537 0.236089 0.483228 0.036 Uiso 0.926(2) 1 calc R U P A 1
H15B H 0.647859 0.352366 0.515698 0.036 Uiso 0.926(2) 1 calc R U P A 1
C16 C 0.52576(18) 0.22420(13) 0.56068(11) 0.0200(3) Uani 0.926(2) 1 d D . P A 1
C17 C 0.60797(19) 0.17176(14) 0.63194(11) 0.0237(3) Uani 0.926(2) 1 d D . P A 1
H17 H 0.551633 0.138167 0.673053 0.028 Uiso 0.926(2) 1 calc R U P A 1
C18 C 0.8391(3) 0.1181(2) 0.73447(14) 0.0359(4) Uani 0.926(2) 1 d D . P A 1
H18A H 0.796035 0.044687 0.738356 0.054 Uiso 0.926(2) 1 calc R U P A 1
H18B H 0.811187 0.163795 0.782450 0.054 Uiso 0.926(2) 1 calc R U P A 1
H18C H 0.955137 0.114185 0.741776 0.054 Uiso 0.926(2) 1 calc R U P A 1
O1B O 0.189(2) 0.4457(16) 0.3281(15) 0.044(2) Uiso 0.074(2) 1 d D . P A 2
O2B O 0.625(2) 0.1210(17) 0.6770(13) 0.044(2) Uiso 0.074(2) 1 d D . P A 2
C19 C 0.541(3) 0.261(2) 0.3983(17) 0.044(2) Uiso 0.074(2) 1 d D . P A 2
H19A H 0.524100 0.180922 0.396075 0.053 Uiso 0.074(2) 1 calc R U P A 2
H19B H 0.580970 0.283999 0.343944 0.053 Uiso 0.074(2) 1 calc R U P A 2
C12B C 0.388(3) 0.321(2) 0.4054(19) 0.044(2) Uiso 0.074(2) 1 d D . P A 2
C13B C 0.336(3) 0.398(2) 0.3466(19) 0.044(2) Uiso 0.074(2) 1 d D . P A 2
H13B H 0.410939 0.424069 0.312470 0.053 Uiso 0.074(2) 1 calc R U P A 2
C14B C 0.187(4) 0.550(2) 0.288(2) 0.044(2) Uiso 0.074(2) 1 d D . P A 2
H14D H 0.241935 0.547096 0.236550 0.066 Uiso 0.074(2) 1 calc R U P A 2
H14E H 0.240859 0.602532 0.332647 0.066 Uiso 0.074(2) 1 calc R U P A 2
H14F H 0.076492 0.573106 0.266389 0.066 Uiso 0.074(2) 1 calc R U P A 2
C15B C 0.653(3) 0.295(3) 0.4845(17) 0.044(2) Uiso 0.074(2) 1 d D . P A 2
H15C H 0.658972 0.374657 0.491797 0.053 Uiso 0.074(2) 1 calc R U P A 2
H15D H 0.761707 0.264731 0.487654 0.053 Uiso 0.074(2) 1 calc R U P A 2
C16B C 0.568(3) 0.240(3) 0.5537(18) 0.044(2) Uiso 0.074(2) 1 d D . P A 2
C17B C 0.667(3) 0.175(2) 0.6052(16) 0.044(2) Uiso 0.074(2) 1 d D . P A 2
H17B H 0.770562 0.164851 0.592889 0.053 Uiso 0.074(2) 1 calc R U P A 2
C18B C 0.774(3) 0.104(3) 0.7408(19) 0.044(2) Uiso 0.074(2) 1 d D . P A 2
H18D H 0.841094 0.053704 0.714252 0.066 Uiso 0.074(2) 1 calc R U P A 2
H18E H 0.751243 0.071952 0.796828 0.066 Uiso 0.074(2) 1 calc R U P A 2
H18F H 0.828551 0.173397 0.754436 0.066 Uiso 0.074(2) 1 calc R U P A 2

loop_
_atom_site_aniso_label
_atom_site_aniso_U_11
_atom_site_aniso_U_22
_atom_site_aniso_U_33
_atom_site_aniso_U_23
_atom_site_aniso_U_13
_atom_site_aniso_U_12
Ti1 0.02162(12) 0.02484(13) 0.01663(11) -0.00158(8) 0.00290(8) -0.00285(8)
C1 0.0378(13) 0.0245(9) 0.0366(11) -0.0112(8) 0.0120(9) -0.0014(7)
C2 0.0427(13) 0.0288(11) 0.0210(10) -0.0081(9) -0.0002(8) 0.0079(9)
C3 0.086(3) 0.036(2) 0.0347(17) -0.0090(15) 0.036(2) -0.0083(19)
C4 0.0270(11) 0.070(2) 0.0562(19) -0.0302(19) 0.0191(11) -0.0070(12)
C5 0.0444(16) 0.0426(14) 0.0301(10) -0.0030(9) 0.0014(10) 0.0234(12)
C6 0.0329(9) 0.0300(8) 0.0215(7) -0.0057(6) 0.0040(6) -0.0097(6)
C7 0.0353(9) 0.0190(7) 0.0390(10) -0.0027(6) 0.0041(7) -0.0061(6)
C8 0.0795(19) 0.0389(12) 0.0301(9) 0.0074(9) -0.0011(11) -0.0362(12)
C9 0.0706(19) 0.080(2) 0.0351(12) -0.0195(14) 0.0258(13) -0.0573(17)
C10 0.0238(8) 0.0611(14) 0.0462(12) -0.0247(11) 0.0063(8) -0.0132(9)
O1 0.0441(7) 0.0246(6) 0.0208(5) 0.0039(4) 0.0057(5) 0.0035(5)
O2 0.0214(5) 0.0378(7) 0.0320(6) 0.0073(5) 0.0015(5) 0.0046(5)
C11 0.0275(7) 0.0277(8) 0.0230(7) 0.0011(5) 0.0108(6) 0.0004(6)
C12 0.0239(7) 0.0229(6) 0.0154(5) -0.0008(5) 0.0027(5) -0.0021(5)
C13 0.0254(7) 0.0260(7) 0.0188(6) 0.0001(5) 0.0028(5) 0.0010(5)
C14 0.0419(10) 0.0230(7) 0.0266(8) 0.0022(6) -0.0036(7) 0.0004(7)
C15 0.0198(7) 0.0390(9) 0.0325(8) 0.0071(7) 0.0079(6) -0.0033(6)
C16 0.0186(6) 0.0203(6) 0.0212(6) -0.0010(5) 0.0044(5) -0.0019(5)
C17 0.0218(6) 0.0254(7) 0.0242(7) 0.0023(5) 0.0052(5) 0.0012(5)
C18 0.0286(8) 0.0446(11) 0.0308(9) 0.0059(8) -0.0028(7) 0.0069(8)

loop_
_atom_type_symbol
_atom_type_description
_atom_type_scat_dispersion_real
_atom_type_scat_dispersion_imag
_atom_type_scat_source
C C 0.0033 0.0016 'International Tables Vol C Tables 4.2.6.8 and 6.1.1.4'
H H 0.0000 0.0000 'International Tables Vol C Tables 4.2.6.8 and 6.1.1.4'
O O 0.0106 0.0060 'International Tables Vol C Tables 4.2.6.8 and 6.1.1.4'
Ti Ti 0.2776 0.4457 'International Tables Vol C Tables 4.2.6.8 and 6.1.1.4'

loop_
_geom_angle_atom_site_label_1
_geom_angle_atom_site_label_2
_geom_angle_atom_site_label_3
_geom_angle
_geom_angle_site_symmetry_1
_geom_angle_site_symmetry_3
_geom_angle_publ_flag
C8B Ti1 C7B 40.0(6) . . ?
C12 Ti1 C16 81.51(6) . . ?
C8B Ti1 C9B 38.5(3) . . ?
C7B Ti1 C9B 64.4(6) . . ?
C8B Ti1 C6B 64.0(6) . . ?
C7B Ti1 C6B 37.8(5) . . ?
C9B Ti1 C6B 61.7(4) . . ?
C8B Ti1 C1B 136.5(7) . . ?
C7B Ti1 C1B 167.2(8) . . ?
C9B Ti1 C1B 121.5(5) . . ?
C6B Ti1 C1B 154.2(7) . . ?
C8B Ti1 C5B 114.0(7) . . ?
C7B Ti1 C5B 151.7(7) . . ?
C9B Ti1 C5B 87.7(5) . . ?
C6B Ti1 C5B 132.7(7) . . ?
C1B Ti1 C5B 34.6(3) . . ?
C8B Ti1 C2B 112.8(7) . . ?
C7B Ti1 C2B 133.2(8) . . ?
C9B Ti1 C2B 122.8(5) . . ?
C6B Ti1 C2B 169.5(7) . . ?
C1B Ti1 C2B 34.2(3) . . ?
C5B Ti1 C2B 57.8(3) . . ?
C8B Ti1 C3B 77.9(7) . . ?
C7B Ti1 C3B 111.8(8) . . ?
C9B Ti1 C3B 85.2(6) . . ?
C6B Ti1 C3B 141.4(7) . . ?
C1B Ti1 C3B 59.9(4) . . ?
C5B Ti1 C3B 58.0(4) . . ?
C2B Ti1 C3B 38.7(4) . . ?
C8B Ti1 C10B 62.6(4) . . ?
C7B Ti1 C10B 62.2(5) . . ?
C9B Ti1 C10B 36.2(3) . . ?
C6B Ti1 C10B 35.9(3) . . ?
C1B Ti1 C10B 129.8(6) . . ?
C5B Ti1 C10B 98.4(6) . . ?
C2B Ti1 C10B 153.1(6) . . ?
C3B Ti1 C10B 120.2(6) . . ?
C12 Ti1 C10 98.71(8) . . ?
C16 Ti1 C10 135.15(8) . . ?
C8B Ti1 C4B 81.6(7) . . ?
C7B Ti1 C4B 121.6(8) . . ?
C9B Ti1 C4B 67.1(5) . . ?
C6B Ti1 C4B 128.0(6) . . ?
C1B Ti1 C4B 57.9(3) . . ?
C5B Ti1 C4B 34.5(3) . . ?
C2B Ti1 C4B 59.0(3) . . ?
C3B Ti1 C4B 33.8(3) . . ?
C10B Ti1 C4B 94.5(6) . . ?
C12 Ti1 C3 137.31(12) . . ?
C16 Ti1 C3 105.80(15) . . ?
C10 Ti1 C3 103.67(15) . . ?
C12 Ti1 C8 127.27(8) . . ?
C16 Ti1 C8 86.96(9) . . ?
C10 Ti1 C8 57.15(10) . . ?
C3 Ti1 C8 95.36(14) . . ?
C12 Ti1 C6 76.96(6) . . ?
C16 Ti1 C6 104.93(7) . . ?
C10 Ti1 C6 34.56(7) . . ?
C3 Ti1 C6 136.70(14) . . ?
C8 Ti1 C6 56.77(7) . . ?
C12 Ti1 C9 131.92(8) . . ?
C16 Ti1 C9 120.27(12) . . ?
C10 Ti1 C9 34.64(11) . . ?
C3 Ti1 C9 81.33(14) . . ?
C8 Ti1 C9 33.75(13) . . ?
C6 Ti1 C9 56.87(8) . . ?
C12 Ti1 C4 113.01(12) . . ?
C16 Ti1 C4 134.66(8) . . ?
C10 Ti1 C4 86.84(9) . . ?
C3 Ti1 C4 34.68(16) . . ?
C8 Ti1 C4 111.44(13) . . ?
C6 Ti1 C4 119.97(9) . . ?
C9 Ti1 C4 82.80(13) . . ?
C12 Ti1 C7 93.11(7) . . ?
C16 Ti1 C7 77.97(7) . . ?
C10 Ti1 C7 57.19(8) . . ?
C3 Ti1 C7 129.56(12) . . ?
C8 Ti1 C7 34.22(9) . . ?
C6 Ti1 C7 34.08(7) . . ?
C9 Ti1 C7 56.53(10) . . ?
C4 Ti1 C7 138.95(10) . . ?
C12 Ti1 C2 114.29(9) . . ?
C16 Ti1 C2 78.31(8) . . ?
C10 Ti1 C2 137.39(9) . . ?
C3 Ti1 C2 33.76(15) . . ?
C8 Ti1 C2 113.26(10) . . ?
C6 Ti1 C2 168.74(9) . . ?
C9 Ti1 C2 112.07(10) . . ?
C4 Ti1 C2 56.42(10) . . ?
C7 Ti1 C2 140.24(9) . . ?
C8B Ti1 C12B 132.4(10) . . ?
C7B Ti1 C12B 94.0(10) . . ?
C9B Ti1 C12B 124.6(9) . . ?
C6B Ti1 C12B 70.5(10) . . ?
C1B Ti1 C12B 91.1(8) . . ?
C5B Ti1 C12B 106.6(6) . . ?
C2B Ti1 C12B 109.3(8) . . ?
C3B Ti1 C12B 147.8(9) . . ?
C10B Ti1 C12B 88.4(9) . . ?
C4B Ti1 C12B 141.1(6) . . ?
C12 Ti1 C5 83.12(8) . . ?
C16 Ti1 C5 117.95(9) . . ?
C10 Ti1 C5 106.47(10) . . ?
C3 Ti1 C5 55.92(13) . . ?
C8 Ti1 C5 144.93(12) . . ?
C6 Ti1 C5 129.00(9) . . ?
C9 Ti1 C5 114.46(13) . . ?
C4 Ti1 C5 33.49(12) . . ?
C7 Ti1 C5 162.62(9) . . ?
C2 Ti1 C5 55.14(10) . . ?
C12 Ti1 C1 83.60(7) . . ?
C16 Ti1 C1 85.47(8) . . ?
C10 Ti1 C1 139.34(9) . . ?
C3 Ti1 C1 55.97(13) . . ?
C8 Ti1 C1 146.57(9) . . ?
C6 Ti1 C1 156.14(8) . . ?
C9 Ti1 C1 135.74(9) . . ?
C4 Ti1 C1 56.00(9) . . ?
C7 Ti1 C1 163.42(8) . . ?
C2 Ti1 C1 33.33(9) . . ?
C5 Ti1 C1 33.12(9) . . ?
C8B Ti1 C16B 100.4(9) . . ?
C7B Ti1 C16B 72.5(10) . . ?
C9B Ti1 C16B 135.9(9) . . ?
C6B Ti1 C16B 89.4(10) . . ?
C1B Ti1 C16B 99.2(9) . . ?
C5B Ti1 C16B 133.8(9) . . ?
C2B Ti1 C16B 81.3(9) . . ?
C3B Ti1 C16B 103.6(7) . . ?
C10B Ti1 C16B 125.3(10) . . ?
C4B Ti1 C16B 136.5(7) . . ?
C12B Ti1 C16B 65.1(7) . . ?
C5 C1 C2 107.7(2) . . ?
C5 C1 Ti1 73.30(14) . . ?
C2 C1 Ti1 72.61(12) . . ?
C5 C1 H1 126.1 . . ?
C2 C1 H1 126.1 . . ?
Ti1 C1 H1 119.8 . . ?
C1 C2 C3 108.5(3) . . ?
C1 C2 Ti1 74.06(13) . . ?
C3 C2 Ti1 71.8(2) . . ?
C1 C2 H2 125.7 . . ?
C3 C2 H2 125.7 . . ?
Ti1 C2 H2 120.2 . . ?
C2 C3 C4 107.7(4) . . ?
C2 C3 Ti1 74.4(2) . . ?
C4 C3 Ti1 73.3(2) . . ?
C2 C3 H3 126.2 . . ?
C4 C3 H3 126.2 . . ?
Ti1 C3 H3 118.1 . . ?
C5 C4 C3 106.5(3) . . ?
C5 C4 Ti1 74.47(14) . . ?
C3 C4 Ti1 72.0(2) . . ?
C5 C4 H4 126.8 . . ?
C3 C4 H4 126.8 . . ?
Ti1 C4 H4 118.8 . . ?
C1 C5 C4 109.5(2) . . ?
C1 C5 Ti1 73.58(13) . . ?
C4 C5 Ti1 72.03(16) . . ?
C1 C5 H5 125.2 . . ?
C4 C5 H5 125.2 . . ?
Ti1 C5 H5 120.8 . . ?
C2B C1B C5B 110.0(7) . . ?
C2B C1B Ti1 73.8(5) . . ?
C5B C1B Ti1 72.9(4) . . ?
C2B C1B H1B 125.0 . . ?
C5B C1B H1B 125.0 . . ?
Ti1 C1B H1B 119.9 . . ?
C1B C2B C3B 105.9(8) . . ?
C1B C2B Ti1 72.0(5) . . ?
C3B C2B Ti1 71.9(7) . . ?
C1B C2B H2B 127.0 . . ?
C3B C2B H2B 127.0 . . ?
Ti1 C2B H2B 121.0 . . ?
C4B C3B C2B 104.6(11) . . ?
C4B C3B Ti1 74.6(8) . . ?
C2B C3B Ti1 69.4(7) . . ?
C4B C3B H3B 127.7 . . ?
C2B C3B H3B 127.7 . . ?
Ti1 C3B H3B 120.3 . . ?
C3B C4B C5B 109.0(10) . . ?
C3B C4B Ti1 71.6(8) . . ?
C5B C4B Ti1 69.2(5) . . ?
C3B C4B H4B 125.5 . . ?
C5B C4B H4B 125.5 . . ?
Ti1 C4B H4B 125.2 . . ?
C1B C5B C4B 110.4(7) . . ?
C1B C5B Ti1 72.4(5) . . ?
C4B C5B Ti1 76.2(5) . . ?
C1B C5B H5B 124.8 . . ?
C4B C5B H5B 124.8 . . ?
Ti1 C5B H5B 118.2 . . ?
C7 C6 C10 108.09(19) . . ?
C7 C6 Ti1 73.39(10) . . ?
C10 C6 Ti1 71.53(10) . . ?
C7 C6 H6 126.0 . . ?
C10 C6 H6 126.0 . . ?
Ti1 C6 H6 120.9 . . ?
C6 C7 C8 107.6(2) . . ?
C6 C7 Ti1 72.53(10) . . ?
C8 C7 Ti1 72.11(13) . . ?
C6 C7 H7 126.2 . . ?
C8 C7 H7 126.2 . . ?
Ti1 C7 H7 120.9 . . ?
C9 C8 C7 108.7(2) . . ?
C9 C8 Ti1 73.53(17) . . ?
C7 C8 Ti1 73.67(11) . . ?
C9 C8 H8 125.6 . . ?
C7 C8 H8 125.6 . . ?
Ti1 C8 H8 119.0 . . ?
C8 C9 C10 108.2(2) . . ?
C8 C9 Ti1 72.72(13) . . ?
C10 C9 Ti1 71.45(13) . . ?
C8 C9 H9 125.9 . . ?
C10 C9 H9 125.9 . . ?
Ti1 C9 H9 121.6 . . ?
C6 C10 C9 107.3(2) . . ?
C6 C10 Ti1 73.91(10) . . ?
C9 C10 Ti1 73.91(12) . . ?
C6 C10 H10 126.3 . . ?
C9 C10 H10 126.3 . . ?
Ti1 C10 H10 117.9 . . ?
C7B C6B C10B 108.0 . . ?
C7B C6B Ti1 64.4(11) . . ?
C10B C6B Ti1 74.9(9) . . ?
C7B C6B H6B 126.0 . . ?
C10B C6B H6B 126.0 . . ?
Ti1 C6B H6B 126.0 . . ?
C6B C7B C8B 108.0 . . ?
C6B C7B Ti1 77.7(10) . . ?
C8B C7B Ti1 68.9(9) . . ?
C6B C7B H7B 126.0 . . ?
C8B C7B H7B 126.0 . . ?
Ti1 C7B H7B 119.2 . . ?
C9B C8B C7B 108.0 . . ?
C9B C8B Ti1 76.8(10) . . ?
C7B C8B Ti1 71.1(10) . . ?
C9B C8B H8B 126.0 . . ?
C7B C8B H8B 126.0 . . ?
Ti1 C8B H8B 118.0 . . ?
C8B C9B C10B 108.0 . . ?
C8B C9B Ti1 64.7(11) . . ?
C10B C9B Ti1 76.5(9) . . ?
C8B C9B H9B 126.0 . . ?
C10B C9B H9B 126.0 . . ?
Ti1 C9B H9B 124.2 . . ?
C6B C10B C9B 108.0 . . ?
C6B C10B Ti1 69.2(9) . . ?
C9B C10B Ti1 67.3(8) . . ?
C6B C10B H10B 126.0 . . ?
C9B C10B H10B 126.0 . . ?
Ti1 C10B H10B 129.1 . . ?
C13 O1 C14 112.75(15) . . ?
C17 O2 C18 113.56(15) . . ?
C12 C11 C15 109.22(13) . . ?
C12 C11 H11A 109.8 . . ?
C15 C11 H11A 109.8 . . ?
C12 C11 H11B 109.8 . . ?
C15 C11 H11B 109.8 . . ?
H11A C11 H11B 108.3 . . ?
C13 C12 C11 122.12(15) . . ?
C13 C12 Ti1 128.83(13) . . ?
C11 C12 Ti1 109.05(10) . . ?
C12 C13 O1 123.72(16) . . ?
C12 C13 H13 118.1 . . ?
O1 C13 H13 118.1 . . ?
O1 C14 H14A 109.5 . . ?
O1 C14 H14B 109.5 . . ?
H14A C14 H14B 109.5 . . ?
O1 C14 H14C 109.5 . . ?
H14A C14 H14C 109.5 . . ?
H14B C14 H14C 109.5 . . ?
C16 C15 C11 111.40(14) . . ?
C16 C15 H15A 109.3 . . ?
C11 C15 H15A 109.3 . . ?
C16 C15 H15B 109.3 . . ?
C11 C15 H15B 109.3 . . ?
H15A C15 H15B 108.0 . . ?
C17 C16 C15 121.58(15) . . ?
C17 C16 Ti1 127.61(12) . . ?
C15 C16 Ti1 110.67(11) . . ?
C16 C17 O2 122.72(15) . . ?
C16 C17 H17 118.6 . . ?
O2 C17 H17 118.6 . . ?
O2 C18 H18A 109.5 . . ?
O2 C18 H18B 109.5 . . ?
H18A C18 H18B 109.5 . . ?
O2 C18 H18C 109.5 . . ?
H18A C18 H18C 109.5 . . ?
H18B C18 H18C 109.5 . . ?
C13B O1B C14B 114(2) . . ?
C17B O2B C18B 104.9(19) . . ?
C15B C19 C12B 102.7(19) . . ?
C15B C19 H19A 111.2 . . ?
C12B C19 H19A 111.2 . . ?
C15B C19 H19B 111.2 . . ?
C12B C19 H19B 111.2 . . ?
H19A C19 H19B 109.1 . . ?
C13B C12B C19 119(2) . . ?
C13B C12B Ti1 129.1(19) . . ?
C19 C12B Ti1 112.2(15) . . ?
C12B C13B O1B 128(2) . . ?
C12B C13B H13B 115.8 . . ?
O1B C13B H13B 115.8 . . ?
O1B C14B H14D 109.5 . . ?
O1B C14B H14E 109.5 . . ?
H14D C14B H14E 109.5 . . ?
O1B C14B H14F 109.5 . . ?
H14D C14B H14F 109.5 . . ?
H14E C14B H14F 109.5 . . ?
C19 C15B C16B 98.8(18) . . ?
C19 C15B H15C 112.0 . . ?
C16B C15B H15C 112.0 . . ?
C19 C15B H15D 112.0 . . ?
C16B C15B H15D 112.0 . . ?
H15C C15B H15D 109.7 . . ?
C17B C16B C15B 109(2) . . ?
C17B C16B Ti1 130.9(19) . . ?
C15B C16B Ti1 118.4(14) . . ?
C16B C17B O2B 121(2) . . ?
C16B C17B H17B 119.3 . . ?
O2B C17B H17B 119.3 . . ?
O2B C18B H18D 109.5 . . ?
O2B C18B H18E 109.5 . . ?
H18D C18B H18E 109.5 . . ?
O2B C18B H18F 109.5 . . ?
H18D C18B H18F 109.5 . . ?
H18E C18B H18F 109.5 . . ?

loop_
_geom_bond_atom_site_label_1
_geom_bond_atom_site_label_2
_geom_bond_distance
_geom_bond_site_symmetry_2
_geom_bond_publ_flag
Ti1 C8B 2.06(3) . ?
Ti1 C7B 2.09(3) . ?
Ti1 C12 2.1573(15) . ?
Ti1 C16 2.1687(16) . ?
Ti1 C9B 2.219(18) . ?
Ti1 C6B 2.26(2) . ?
Ti1 C1B 2.274(7) . ?
Ti1 C5B 2.280(8) . ?
Ti1 C2B 2.297(9) . ?
Ti1 C3B 2.331(17) . ?
Ti1 C10B 2.34(2) . ?
Ti1 C10 2.3544(19) . ?
Ti1 C4B 2.369(9) . ?
Ti1 C3 2.373(5) . ?
Ti1 C8 2.376(2) . ?
Ti1 C6 2.3850(16) . ?
Ti1 C9 2.386(2) . ?
Ti1 C4 2.390(3) . ?
Ti1 C7 2.3960(18) . ?
Ti1 C2 2.406(2) . ?
Ti1 C12B 2.42(3) . ?
Ti1 C5 2.421(2) . ?
Ti1 C1 2.424(2) . ?
Ti1 C16B 2.50(3) . ?
C1 C5 1.381(4) . ?
C1 C2 1.385(4) . ?
C1 H1 0.9500 . ?
C2 C3 1.388(6) . ?
C2 H2 0.9500 . ?
C3 C4 1.420(7) . ?
C3 H3 0.9500 . ?
C4 C5 1.386(5) . ?
C4 H4 0.9500 . ?
C5 H5 0.9500 . ?
C1B C2B 1.345(13) . ?
C1B C5B 1.356(11) . ?
C1B H1B 0.9500 . ?
C2B C3B 1.534(18) . ?
C2B H2B 0.9500 . ?
C3B C4B 1.366(14) . ?
C3B H3B 0.9500 . ?
C4B C5B 1.383(12) . ?
C4B H4B 0.9500 . ?
C5B H5B 0.9500 . ?
C6 C7 1.401(3) . ?
C6 C10 1.408(3) . ?
C6 H6 0.9500 . ?
C7 C8 1.404(3) . ?
C7 H7 0.9500 . ?
C8 C9 1.382(5) . ?
C8 H8 0.9500 . ?
C9 C10 1.412(4) . ?
C9 H9 0.9500 . ?
C10 H10 0.9500 . ?
C6B C7B 1.4200 . ?
C6B C10B 1.4200 . ?
C6B H6B 0.9500 . ?
C7B C8B 1.4200 . ?
C7B H7B 0.9500 . ?
C8B C9B 1.4200 . ?
C8B H8B 0.9500 . ?
C9B C10B 1.4200 . ?
C9B H9B 0.9500 . ?
C10B H10B 0.9500 . ?
O1 C13 1.395(2) . ?
O1 C14 1.426(2) . ?
O2 C17 1.398(2) . ?
O2 C18 1.417(2) . ?
C11 C12 1.516(2) . ?
C11 C15 1.541(3) . ?
C11 H11A 0.9900 . ?
C11 H11B 0.9900 . ?
C12 C13 1.336(2) . ?
C13 H13 0.9500 . ?
C14 H14A 0.9800 . ?
C14 H14B 0.9800 . ?
C14 H14C 0.9800 . ?
C15 C16 1.524(2) . ?
C15 H15A 0.9900 . ?
C15 H15B 0.9900 . ?
C16 C17 1.329(2) . ?
C17 H17 0.9500 . ?
C18 H18A 0.9800 . ?
C18 H18B 0.9800 . ?
C18 H18C 0.9800 . ?
O1B C13B 1.367(17) . ?
O1B C14B 1.417(18) . ?
O2B C17B 1.375(17) . ?
O2B C18B 1.457(18) . ?
C19 C15B 1.517(18) . ?
C19 C12B 1.527(19) . ?
C19 H19A 0.9900 . ?
C19 H19B 0.9900 . ?
C12B C13B 1.312(18) . ?
C13B H13B 0.9500 . ?
C14B H14D 0.9800 . ?
C14B H14E 0.9800 . ?
C14B H14F 0.9800 . ?
C15B C16B 1.538(19) . ?
C15B H15C 0.9900 . ?
C15B H15D 0.9900 . ?
C16B C17B 1.307(18) . ?
C17B H17B 0.9500 . ?
C18B H18D 0.9800 . ?
C18B H18E 0.9800 . ?
C18B H18F 0.9800 . ?

loop_
_geom_torsion_atom_site_label_1
_geom_torsion_atom_site_label_2
_geom_torsion_atom_site_label_3
_geom_torsion_atom_site_label_4
_geom_torsion
_geom_torsion_site_symmetry_1
_geom_torsion_site_symmetry_2
_geom_torsion_site_symmetry_3
_geom_torsion_site_symmetry_4
_geom_torsion_publ_flag
C5 C1 C2 C3 1.4(3) . . . . ?
Ti1 C1 C2 C3 -64.0(2) . . . . ?
C5 C1 C2 Ti1 65.40(16) . . . . ?
C1 C2 C3 C4 -0.8(4) . . . . ?
Ti1 C2 C3 C4 -66.3(3) . . . . ?
C1 C2 C3 Ti1 65.47(17) . . . . ?
C2 C3 C4 C5 0.0(4) . . . . ?
Ti1 C3 C4 C5 -67.08(19) . . . . ?
C2 C3 C4 Ti1 67.1(3) . . . . ?
C2 C1 C5 C4 -1.4(3) . . . . ?
Ti1 C1 C5 C4 63.52(18) . . . . ?
C2 C1 C5 Ti1 -64.94(15) . . . . ?
C3 C4 C5 C1 0.9(3) . . . . ?
Ti1 C4 C5 C1 -64.51(17) . . . . ?
C3 C4 C5 Ti1 65.4(2) . . . . ?
C5B C1B C2B C3B 0.2(11) . . . . ?
Ti1 C1B C2B C3B -64.3(8) . . . . ?
C5B C1B C2B Ti1 64.5(6) . . . . ?
C1B C2B C3B C4B -2.6(13) . . . . ?
Ti1 C2B C3B C4B -67.0(9) . . . . ?
C1B C2B C3B Ti1 64.4(6) . . . . ?
C2B C3B C4B C5B 4.0(12) . . . . ?
Ti1 C3B C4B C5B -59.4(7) . . . . ?
C2B C3B C4B Ti1 63.4(8) . . . . ?
C2B C1B C5B C4B 2.4(10) . . . . ?
Ti1 C1B C5B C4B 67.4(6) . . . . ?
C2B C1B C5B Ti1 -65.1(6) . . . . ?
C3B C4B C5B C1B -4.2(11) . . . . ?
Ti1 C4B C5B C1B -65.0(6) . . . . ?
C3B C4B C5B Ti1 60.8(8) . . . . ?
C10 C6 C7 C8 0.5(2) . . . . ?
Ti1 C6 C7 C8 64.04(14) . . . . ?
C10 C6 C7 Ti1 -63.56(13) . . . . ?
C6 C7 C8 C9 1.4(2) . . . . ?
Ti1 C7 C8 C9 65.72(18) . . . . ?
C6 C7 C8 Ti1 -64.32(12) . . . . ?
C7 C8 C9 C10 -2.7(3) . . . . ?
Ti1 C8 C9 C10 63.09(18) . . . . ?
C7 C8 C9 Ti1 -65.81(15) . . . . ?
C7 C6 C10 C9 -2.1(2) . . . . ?
Ti1 C6 C10 C9 -66.90(16) . . . . ?
C7 C6 C10 Ti1 64.78(13) . . . . ?
C8 C9 C10 C6 3.0(3) . . . . ?
Ti1 C9 C10 C6 66.90(15) . . . . ?
C8 C9 C10 Ti1 -63.91(17) . . . . ?
C10B C6B C7B C8B 0.0 . . . . ?
Ti1 C6B C7B C8B 62.7(8) . . . . ?
C10B C6B C7B Ti1 -62.7(8) . . . . ?
C6B C7B C8B C9B 0.0 . . . . ?
Ti1 C7B C8B C9B 68.6(10) . . . . ?
C6B C7B C8B Ti1 -68.6(10) . . . . ?
C7B C8B C9B C10B 0.0 . . . . ?
Ti1 C8B C9B C10B 64.8(9) . . . . ?
C7B C8B C9B Ti1 -64.8(9) . . . . ?
C7B C6B C10B C9B 0.0 . . . . ?
Ti1 C6B C10B C9B -56.1(10) . . . . ?
C7B C6B C10B Ti1 56.1(10) . . . . ?
C8B C9B C10B C6B 0.0 . . . . ?
Ti1 C9B C10B C6B 57.3(11) . . . . ?
C8B C9B C10B Ti1 -57.3(11) . . . . ?
C15 C11 C12 C13 137.59(17) . . . . ?
C15 C11 C12 Ti1 -42.86(16) . . . . ?
C11 C12 C13 O1 4.3(2) . . . . ?
Ti1 C12 C13 O1 -175.17(12) . . . . ?
C14 O1 C13 C12 -159.58(16) . . . . ?
C12 C11 C15 C16 45.9(2) . . . . ?
C11 C15 C16 C17 157.81(17) . . . . ?
C11 C15 C16 Ti1 -26.19(19) . . . . ?
C15 C16 C17 O2 -0.1(3) . . . . ?
Ti1 C16 C17 O2 -175.41(12) . . . . ?
C18 O2 C17 C16 171.65(18) . . . . ?
C15B C19 C12B C13B 114(3) . . . . ?
C15B C19 C12B Ti1 -67(2) . . . . ?
C19 C12B C13B O1B 165(3) . . . . ?
Ti1 C12B C13B O1B -14(5) . . . . ?
C14B O1B C13B C12B 158(3) . . . . ?
C12B C19 C15B C16B 65(3) . . . . ?
C19 C15B C16B C17B 124(3) . . . . ?
C19 C15B C16B Ti1 -43(3) . . . . ?
C15B C16B C17B O2B 176(3) . . . . ?
Ti1 C16B C17B O2B -20(5) . . . . ?
C18B O2B C17B C16B -153(3) . . . . ?
